data_7249289
loop_
_publ_author_name
'Chen, Jia-Ting'
'Kuang, Xiao-Man'
'Li, You-Hong'
'Zhong, Yun-Jing'
'Zhang, Hui'
'Su, Jia-Yin'
'Chen, Wen-Bin'
'Dong, Wen'

_publ_section_title
;
 Syntheses, structures and magnetic properties of three dinuclear,
 one-dimensional and two-dimensional dysprosium(iii) complexes based on
 naphthalene diimide salicylic acid
;
_journal_issue 38
_journal_name_full CrystEngComm
_journal_page_first 5461
_journal_page_last 5468
_journal_paper_doi 10.1039/D4CE00751D
_journal_volume 26
_journal_year 2024
_chemical_formula_moiety 'C45 H33 Dy N4 O20, 3(C3 H7 N O), 2(H2 O)'
_chemical_formula_sum 'C54 H58 Dy N7 O25'
_chemical_formula_weight 1367.57
_space_group_crystal_system triclinic
_space_group_IT_number 2
_space_group_name_Hall '-P 1'
_space_group_name_H-M_alt 'P -1'
_atom_sites_solution_hydrogens mixed
_atom_sites_solution_primary dual
_audit_creation_date 2023-04-25
_audit_creation_method
;
Olex2 1.2
(compiled 2018.05.29 svn.r3508 for OlexSys, GUI svn.r5506)
;
_audit_update_record
;
2024-07-11 deposited with the CCDC.	2024-09-04 downloaded from the CCDC.
;
_cell_angle_alpha 83.0210(10)
_cell_angle_beta 74.564(2)
_cell_angle_gamma 84.6300(10)
_cell_formula_units_Z 2
_cell_length_a 11.5540(2)
_cell_length_b 12.8863(2)
_cell_length_c 19.4414(3)
_cell_measurement_reflns_used 18621
_cell_measurement_temperature 99.99(10)
_cell_measurement_theta_max 73.4680
_cell_measurement_theta_min 2.4120
_cell_volume 2763.83(8)
_computing_cell_refinement 'CrysAlisPro 1.171.42.55a (Rigaku OD, 2022)'
_computing_data_collection 'CrysAlisPro 1.171.42.55a (Rigaku OD, 2022)'
_computing_data_reduction 'CrysAlisPro 1.171.42.55a (Rigaku OD, 2022)'
_computing_molecular_graphics 'Olex2 (Dolomanov et al., 2009)'
_computing_publication_material 'Olex2 (Dolomanov et al., 2009)'
_computing_structure_refinement 'ShelXL (Sheldrick, 2015)'
_computing_structure_solution 'ShelXT (Sheldrick, 2015)'
_diffrn_ambient_environment N~2~
_diffrn_ambient_temperature 99.99(10)
_diffrn_detector 'Hybrid Pixel Array Detector'
_diffrn_detector_area_resol_mean 10.0000
_diffrn_detector_type HyPix
_diffrn_measured_fraction_theta_full 0.999
_diffrn_measured_fraction_theta_max 0.974
_diffrn_measurement_details
;
List of Runs (angles in degrees, time in seconds):

  # Type    Start    End  Width  t~exp~   \w     \q     \k     \f   Frames
#--------------------------------------------------------------------------
  1  \w    -40.00  18.00   0.50    0.36    --  -46.85  37.00 150.00  116
  2  \w     -7.00  20.00   0.50    0.36    --  -46.85  19.00   0.00   54
  3  \w    -29.00  24.00   0.50    0.36    --  -46.85  37.00-150.00  106
  4  \w     83.00 169.00   0.50    0.78    --   99.00  61.00   0.00  172
  5  \w     96.00 170.00   0.50    0.78    --   99.00  45.00 -30.00  148
  6  \w     83.00 166.00   0.50    0.78    --   99.00  61.00 -60.00  166
  7  \w    147.00 172.00   0.50    0.78    --   99.00  85.00-105.00   50
  8  \w     86.00 140.00   0.50    0.78    --   99.00 125.00-180.00  108
  9  \w     86.00 126.00   0.50    0.78    --   99.00  85.00-105.00   80
 10  \w    -14.00  21.00   0.50    0.36    --   46.85 -19.00-150.00   70
 11  \w     26.00  52.00   0.50    0.78    --   99.00 -61.00-120.00   52
 12  \w     28.00  67.00   0.50    0.78    --   99.00 -61.00  30.00   78
 13  \w     27.00  52.00   0.50    0.78    --   99.00 -45.00 120.00   50
 14  \w     27.00  52.00   0.50    0.78    --   99.00 -45.00 150.00   50
 15  \w     52.00  77.00   0.50    0.78    --   99.00 -85.00 134.00   50
 16  \w     29.00 110.00   0.50    0.78    --   99.00-125.00 120.00  162
 17  \w     69.00 110.00   0.50    0.78    --   99.00-125.00  60.00   82
 18  \w     29.00 109.00   0.50    0.78    --   99.00-125.00 -60.00  160
 19  \w     57.00 108.00   0.50    0.78    --   99.00-125.00 -90.00  102
 20  \w     27.00  62.00   0.50    0.78    --   99.00 -94.00-150.00   70
 21  \w     68.00 104.00   0.50    0.78    --   99.00-125.00-150.00   72
 22  \w    -20.00  63.00   0.50    0.36    --   46.85 -85.00 134.00  166
 23  \w    -58.00 -32.00   0.50    0.78    --  -99.00  77.00  90.00   52
 24  \w    -92.00 -66.00   0.50    0.78    --  -99.00  77.00 120.00   52
 25  \w    -96.00 -71.00   0.50    0.78    --  -99.00  77.00  90.00   50
 26  \w    -54.00 -27.00   0.50    0.78    --  -99.00  77.00   0.00   54
 27  \w   -101.00 -63.00   0.50    0.78    --  -99.00  77.00   0.00   76
 28  \w    -68.00 -27.00   0.50    0.78    --  -99.00  61.00-180.00   82
 29  \w    -69.00  24.00   0.50    0.36    --  -46.85  85.00-105.00  186
 30  \w   -109.00 -38.00   0.50    0.78    --  -99.00 125.00 -60.00  142
 31  \w   -108.00 -57.00   0.50    0.78    --  -99.00 111.00 -61.73  102
 32  \w    -96.00 -47.00   0.50    0.78    --  -99.00  85.00-105.00   98
 33  \w   -108.00 -27.00   0.50    0.78    --  -99.00 114.00   0.18  162
 34  \w   -126.00 -33.00   0.50    0.78    --  -99.00 144.00  59.84  186
 35  \w   -108.00 -40.00   0.50    0.78    --  -99.00 110.00 176.83  136
 36  \w   -163.00 -87.00   0.50    0.78    --  -99.00 -15.00-150.00  152
 37  \w   -109.00 -74.00   0.50    0.36    --  -46.85-125.00 -60.00   70
 38  \w   -119.00 -91.00   0.50    0.36    --  -46.85-125.00-120.00   56
 39  \w   -119.00 -75.00   0.50    0.36    --  -46.85-125.00-150.00   88
 40  \w   -113.00 -87.00   0.50    0.78    --  -99.00-125.00  30.00   52
 41  \w   -141.00 -86.00   0.50    0.78    --  -99.00 -85.00 134.00  110
 42  \w   -168.00-139.00   0.50    0.78    --  -99.00-125.00  30.00   58
;
_diffrn_measurement_device 'four-circle diffractometer'
_diffrn_measurement_device_type 'XtaLAB Synergy R, DW system, HyPix'
_diffrn_measurement_method '\w scans'
_diffrn_orient_matrix_type 'CrysAlisPro convention (1999,Acta A55,543-557)'
_diffrn_orient_matrix_UB_11 -0.0899665000
_diffrn_orient_matrix_UB_12 -0.0370206000
_diffrn_orient_matrix_UB_13 0.0707754000
_diffrn_orient_matrix_UB_21 0.0960892000
_diffrn_orient_matrix_UB_22 -0.0821103000
_diffrn_orient_matrix_UB_23 0.0180873000
_diffrn_orient_matrix_UB_31 0.0434233000
_diffrn_orient_matrix_UB_32 0.0803333000
_diffrn_orient_matrix_UB_33 0.0386103000
_diffrn_radiation_monochromator mirror
_diffrn_radiation_probe x-ray
_diffrn_radiation_type CuK\a
_diffrn_radiation_wavelength 1.54184
_diffrn_reflns_av_R_equivalents 0.0597
_diffrn_reflns_av_unetI/netI 0.0526
_diffrn_reflns_Laue_measured_fraction_full 0.999
_diffrn_reflns_Laue_measured_fraction_max 0.974
_diffrn_reflns_limit_h_max 14
_diffrn_reflns_limit_h_min -14
_diffrn_reflns_limit_k_max 16
_diffrn_reflns_limit_k_min -15
_diffrn_reflns_limit_l_max 24
_diffrn_reflns_limit_l_min -22
_diffrn_reflns_number 40597
_diffrn_reflns_point_group_measured_fraction_full 0.999
_diffrn_reflns_point_group_measured_fraction_max 0.974
_diffrn_reflns_theta_full 67.684
_diffrn_reflns_theta_max 73.610
_diffrn_reflns_theta_min 3.462
_diffrn_source 'Rotating-anode X-ray tube'
_diffrn_source_type 'Rigaku (Cu) X-ray Source'
_exptl_absorpt_coefficient_mu 8.062
_exptl_absorpt_correction_T_max 1.00000
_exptl_absorpt_correction_T_min 0.62551
_exptl_absorpt_correction_type multi-scan
_exptl_absorpt_process_details
;
CrysAlisPro 1.171.42.55a (Rigaku Oxford Diffraction, 2022)
Empirical absorption correction using spherical harmonics,
implemented in SCALE3 ABSPACK scaling algorithm.
;
_exptl_crystal_colour yellow
_exptl_crystal_colour_primary yellow
_exptl_crystal_density_diffrn 1.643
_exptl_crystal_description needle
_exptl_crystal_F_000 1394
_exptl_crystal_size_max 0.15
_exptl_crystal_size_mid 0.1
_exptl_crystal_size_min 0.08
_refine_diff_density_max 1.317
_refine_diff_density_min -1.109
_refine_diff_density_rms 0.117
_refine_ls_extinction_method none
_refine_ls_goodness_of_fit_ref 1.054
_refine_ls_hydrogen_treatment constr
_refine_ls_matrix_type full
_refine_ls_number_parameters 830
_refine_ls_number_reflns 10870
_refine_ls_number_restraints 36
_refine_ls_restrained_S_all 1.053
_refine_ls_R_factor_all 0.0588
_refine_ls_R_factor_gt 0.0514
_refine_ls_shift/su_max 0.000
_refine_ls_shift/su_mean 0.000
_refine_ls_structure_factor_coef Fsqd
_refine_ls_weighting_details 'w=1/[\s^2^(Fo^2^)+(0.0768P)^2^+6.1154P] where P=(Fo^2^+2Fc^2^)/3'
_refine_ls_weighting_scheme calc
_refine_ls_wR_factor_gt 0.1348
_refine_ls_wR_factor_ref 0.1396
_reflns_Friedel_coverage 0.000
_reflns_number_gt 9637
_reflns_number_total 10870
_reflns_threshold_expression 'I > 2\s(I)'
_cod_data_source_file d4ce00751d2.cif
_cod_data_source_block kuangxiaoman-0929-dycl3-2_auto
_cod_depositor_comments 'Adding full bibliography for 7249287--7249289.cif.'
_cod_database_code 7249289
_shelx_shelxl_version_number 2014/7
_chemical_oxdiff_formula 'C H O N Dy'
_shelx_space_group_comment
;
The symmetry employed for this shelxl refinement is uniquely defined
by the following loop, which should always be used as a source of
symmetry information in preference to the above space-group names.
They are only intended as comments.
;
_shelx_estimated_absorpt_t_max 0.565
_shelx_estimated_absorpt_t_min 0.378
_diffrn_oxdiff_digest_frames
;
01671c89050eb17066c1cfb00fbb01d89b00047ab43
;
_reflns_odcompleteness_completeness 99.93
_reflns_odcompleteness_iscentric 1
_reflns_odcompleteness_theta 68.13
_olex2_refinement_description
;
1. Fixed Uiso
 At 1.2 times of:
  All C(H) groups, All O(H,H) groups
 At 1.5 times of:
  All C(H,H,H) groups, All O(H) groups
2. Uiso/Uaniso restraints and constraints
Uanis(C48) \\sim Ueq: with sigma of 0.001 and sigma for terminal atoms of 0.002
Uanis(C53) \\sim Ueq, Uanis(O24) \\sim Ueq, Uanis(O25) \\sim Ueq, Uanis(C54)
\\sim Ueq, Uanis(C52) \\sim Ueq: with sigma of 0.001 and sigma for terminal
atoms of 0.002
3. Others
 Fixed Sof: N4(0.6) N5(0.4) C43(0.6) H43(0.6) C44(0.6) H44A(0.6) H44B(0.6)
 H44C(0.6) C46(0.4) H46(0.4) C47(0.4) H47A(0.4) H47B(0.4) H47C(0.4) C48(0.4)
 H48A(0.4) H48B(0.4) H48C(0.4) C45(0.6) H45A(0.6) H45B(0.6) H45C(0.6)
4.a Riding coordinates:
 O20(H20A,H20B), O19(H19A,H19B), O18(H18A,H18B), O17(H17A,H17B), O25(H25A,
 H25B), O24(H24A,H24B), C54(H54A,H54B,H54C), C56(H56A,H56B,H56C), C53(H53A,H53B,
 H53C)
4.b Aromatic/amide H refined with riding coordinates:
 C4(H4), C3(H3), C31(H31), C6(H6A), C41(H41), C30(H30), C25(H25), C20(H20),
 C24(H24), C12(H12), C18(H18), C17(H17), C11(H11), C37(H37), C38(H38), C49(H49),
  C55(H55), C52(H52), C43(H43), C46(H46)
4.c Idealised Me refined as rotating group:
 C57(H57A,H57B,H57C), C50(H50A,H50B,H50C), C51(H51A,H51B,H51C), C44(H44A,H44B,
 H44C), C47(H47A,H47B,H47C), C48(H48A,H48B,H48C), C45(H45A,H45B,H45C)
4.d Idealised tetrahedral OH refined as rotating group:
 O1(H1), O6(H6), O13(H13)
;
_olex2_submission_special_instructions 'No special instructions were received'
_oxdiff_exptl_absorpt_empirical_details
;
Empirical correction (ABSPACK) includes:
- Absorption correction using spherical harmonics
- Frame scaling
;
_oxdiff_exptl_absorpt_empirical_full_max 1.758
_oxdiff_exptl_absorpt_empirical_full_min 0.593

loop_
_space_group_symop_operation_xyz
'x, y, z'
'-x, -y, -z'

loop_
_atom_site_label
_atom_site_type_symbol
_atom_site_fract_x
_atom_site_fract_y
_atom_site_fract_z
_atom_site_U_iso_or_equiv
_atom_site_adp_type
_atom_site_occupancy
_atom_site_site_symmetry_order
_atom_site_calc_flag
_atom_site_refinement_flags_posn
_atom_site_refinement_flags_adp
_atom_site_refinement_flags_occupancy
_atom_site_disorder_assembly
_atom_site_disorder_group
Dy1 Dy 0.61526(2) 0.37461(2) 0.08041(2) 0.02040(9) Uani 1 1 d . . . . .
O4 O 0.8275(3) 0.2582(2) 0.40702(17) 0.0264(7) Uani 1 1 d . . . . .
O7 O 0.3822(3) 0.6416(2) 0.04217(15) 0.0237(6) Uani 1 1 d . . . . .
O2 O 0.5031(3) 0.3190(3) 0.20479(16) 0.0271(7) Uani 1 1 d . . . . .
O3 O 0.6982(3) 0.2827(2) 0.18177(16) 0.0263(7) Uani 1 1 d . . . . .
O8 O 0.4437(3) 0.4926(2) 0.09726(16) 0.0235(6) Uani 1 1 d . . . . .
O20 O 0.6736(3) 0.5348(2) 0.00397(16) 0.0252(7) Uani 1 1 d . . . . .
H20A H 0.6562 0.5868 0.0287 0.030 Uiso 1 1 d R . . . .
H20B H 0.6359 0.5445 -0.0285 0.030 Uiso 1 1 d R . . . .
O19 O 0.4457(3) 0.2796(2) 0.07993(16) 0.0252(6) Uani 1 1 d . . . . .
H19A H 0.4442 0.2675 0.0381 0.030 Uiso 1 1 d R . . . .
H19B H 0.3787 0.3080 0.1016 0.030 Uiso 1 1 d R . . . .
O15 O 0.3730(3) 0.3093(3) 0.91682(17) 0.0302(7) Uani 1 1 d . . . . .
O14 O 0.4078(3) 0.1596(3) 0.97972(17) 0.0293(7) Uani 1 1 d . . . . .
O18 O 0.6571(3) 0.5007(3) 0.15162(17) 0.0286(7) Uani 1 1 d . . . . .
H18A H 0.6708 0.5602 0.1279 0.034 Uiso 1 1 d R . . . .
H18B H 0.7151 0.4792 0.1700 0.034 Uiso 1 1 d R . . . .
O1 O 0.3626(3) 0.2562(3) 0.32584(17) 0.0305(7) Uani 1 1 d . . . . .
H1 H 0.3813 0.2855 0.2837 0.046 Uiso 1 1 calc GR . . . .
O6 O 0.2970(3) 0.8016(3) 0.11286(17) 0.0325(8) Uani 1 1 d . . . . .
H6 H 0.3185 0.7689 0.0762 0.049 Uiso 1 1 calc GR . . . .
O12 O 0.5790(3) 0.1766(3) 0.61661(19) 0.0352(8) Uani 1 1 d . . . . .
O5 O 0.7184(3) -0.0752(3) 0.41944(19) 0.0323(8) Uani 1 1 d . . . . .
O17 O 0.6827(3) 0.1985(3) 0.05294(18) 0.0299(7) Uani 1 1 d . . . . .
H17A H 0.6275 0.1563 0.0700 0.036 Uiso 1 1 d R . . . .
H17B H 0.7443 0.1768 0.0680 0.036 Uiso 1 1 d R . . . .
O10 O 0.5440(3) 0.5317(3) 0.31716(18) 0.0351(8) Uani 1 1 d . . . . .
O9 O 0.1377(3) 0.5702(4) 0.40581(19) 0.0462(10) Uani 1 1 d . . . . .
O16 O 0.8261(3) 0.3649(3) 0.03721(18) 0.0311(7) Uani 1 1 d . . . . .
N1 N 0.7673(3) 0.0926(3) 0.41722(19) 0.0230(8) Uani 1 1 d . . . . .
N2 N 0.3404(4) 0.5483(3) 0.35993(19) 0.0251(8) Uani 1 1 d . . . . .
O13 O 0.4284(4) -0.0111(3) 0.92484(19) 0.0413(10) Uani 1 1 d . . . . .
H13 H 0.4318 0.0291 0.9551 0.062 Uiso 1 1 calc GR . . . .
N3 N 0.3836(4) 0.2203(3) 0.6705(2) 0.0276(8) Uani 1 1 d . . . . .
O11 O 0.1835(4) 0.2542(4) 0.72057(19) 0.0495(11) Uani 1 1 d . . . . .
C4 C 0.5492(4) 0.1200(3) 0.4354(2) 0.0241(9) Uani 1 1 d . . . . .
H4 H 0.5394 0.0843 0.4821 0.029 Uiso 1 1 calc R . . . .
C1 C 0.5786(4) 0.2239(3) 0.2985(2) 0.0221(9) Uani 1 1 d . . . . .
C32 C 0.4635(4) 0.4371(4) 0.4289(2) 0.0246(9) Uani 1 1 d . . . . .
C2 C 0.4636(4) 0.2144(4) 0.3443(2) 0.0244(9) Uani 1 1 d . . . . .
C7 C 0.5967(4) 0.2784(3) 0.2243(2) 0.0237(9) Uani 1 1 d . . . . .
C14 C 1.0454(4) -0.0185(4) 0.5176(2) 0.0244(9) Uani 1 1 d . . . . .
C3 C 0.4491(4) 0.1606(4) 0.4124(2) 0.0257(9) Uani 1 1 d . . . . .
H3 H 0.3707 0.1517 0.4429 0.031 Uiso 1 1 calc R . . . .
C31 C 0.5734(4) 0.3936(4) 0.4361(2) 0.0261(9) Uani 1 1 d . . . . .
H31 H 0.6446 0.4087 0.3997 0.031 Uiso 1 1 calc R . . . .
C8 C 0.8429(4) 0.1668(4) 0.4262(2) 0.0229(9) Uani 1 1 d . . . . .
C42 C 0.3938(4) 0.2120(4) 0.9228(2) 0.0242(9) Uani 1 1 d . . . . .
C34 C 0.3576(4) 0.4173(4) 0.4841(2) 0.0245(9) Uani 1 1 d . . . . .
C33 C 0.4556(4) 0.5085(4) 0.3640(2) 0.0248(9) Uani 1 1 d . . . . .
C6 C 0.6793(4) 0.1813(3) 0.3220(2) 0.0227(9) Uani 1 1 d . . . . .
H6A H 0.7578 0.1867 0.2909 0.027 Uiso 1 1 calc R . . . .
C5 C 0.6635(4) 0.1314(3) 0.3906(2) 0.0219(9) Uani 1 1 d . . . . .
C41 C 0.3925(4) 0.2107(4) 0.7944(2) 0.0239(9) Uani 1 1 d . . . . .
H41 H 0.3850 0.2851 0.7903 0.029 Uiso 1 1 calc R . . . .
C13 C 1.0618(4) -0.1266(4) 0.5366(2) 0.0247(9) Uani 1 1 d . . . . .
C35 C 0.3656(4) 0.3507(4) 0.5466(2) 0.0243(9) Uani 1 1 d . . . . .
C23 C 0.2450(4) 0.4646(4) 0.4793(2) 0.0261(10) Uani 1 1 d . . . . .
C21 C 0.3988(4) 0.5860(4) 0.0977(2) 0.0226(9) Uani 1 1 d . . . . .
C30 C 0.5796(4) 0.3263(4) 0.4982(2) 0.0265(9) Uani 1 1 d . . . . .
H30 H 0.6555 0.2961 0.5032 0.032 Uiso 1 1 calc R . . . .
C40 C 0.4016(4) 0.1552(4) 0.8593(2) 0.0238(9) Uani 1 1 d . . . . .
C26 C 0.2611(5) 0.3349(4) 0.6032(2) 0.0278(10) Uani 1 1 d . . . . .
C9 C 0.7841(4) -0.0162(4) 0.4327(2) 0.0258(9) Uani 1 1 d . . . . .
C25 C 0.1522(5) 0.3829(4) 0.5981(3) 0.0322(11) Uani 1 1 d . . . . .
H25 H 0.0824 0.3720 0.6366 0.039 Uiso 1 1 calc R . . . .
C20 C 0.3666(4) 0.5717(4) 0.2301(2) 0.0230(9) Uani 1 1 d . . . . .
H20 H 0.3975 0.5008 0.2284 0.028 Uiso 1 1 calc R . . . .
C19 C 0.3305(4) 0.6135(4) 0.2948(2) 0.0254(9) Uani 1 1 d . . . . .
C28 C 0.4873(5) 0.2281(4) 0.6142(2) 0.0277(10) Uani 1 1 d . . . . .
C22 C 0.2338(4) 0.5314(4) 0.4136(2) 0.0315(11) Uani 1 1 d . . . . .
C15 C 0.3581(4) 0.6328(4) 0.1668(2) 0.0231(9) Uani 1 1 d . . . . .
C29 C 0.4782(4) 0.3040(4) 0.5514(2) 0.0250(9) Uani 1 1 d . . . . .
C36 C 0.3942(5) 0.1586(4) 0.7365(2) 0.0287(10) Uani 1 1 d . . . . .
C24 C 0.1439(5) 0.4485(4) 0.5360(3) 0.0324(11) Uani 1 1 d . . . . .
H24 H 0.0685 0.4820 0.5328 0.039 Uiso 1 1 calc R . . . .
C27 C 0.2703(5) 0.2669(4) 0.6697(2) 0.0331(11) Uani 1 1 d . . . . .
C16 C 0.3094(4) 0.7369(4) 0.1705(2) 0.0267(9) Uani 1 1 d . . . . .
C12 C 0.9916(5) -0.1958(4) 0.5210(3) 0.0326(11) Uani 1 1 d . . . . .
H12 H 1.0037 -0.2686 0.5341 0.039 Uiso 1 1 calc R . . . .
C18 C 0.2823(5) 0.7162(4) 0.2989(2) 0.0309(10) Uani 1 1 d . . . . .
H18 H 0.2576 0.7446 0.3438 0.037 Uiso 1 1 calc R . . . .
C17 C 0.2709(5) 0.7763(4) 0.2373(3) 0.0314(11) Uani 1 1 d . . . . .
H17 H 0.2362 0.8459 0.2403 0.038 Uiso 1 1 calc R . . . .
C10 C 0.8826(4) -0.0542(4) 0.4674(2) 0.0252(9) Uani 1 1 d . . . . .
C11 C 0.9017(5) -0.1593(4) 0.4858(3) 0.0324(11) Uani 1 1 d . . . . .
H11 H 0.8540 -0.2078 0.4746 0.039 Uiso 1 1 calc R . . . .
C37 C 0.4051(6) 0.0503(4) 0.7415(3) 0.0411(13) Uani 1 1 d . . . . .
H37 H 0.4052 0.0147 0.7014 0.049 Uiso 1 1 calc R . . . .
C39 C 0.4151(5) 0.0466(4) 0.8639(3) 0.0328(11) Uani 1 1 d . . . . .
C38 C 0.4159(7) -0.0058(4) 0.8048(3) 0.0452(15) Uani 1 1 d . . . . .
H38 H 0.4239 -0.0801 0.8082 0.054 Uiso 1 1 calc R . . . .
N8 N 0.1966(6) 0.0652(5) 0.2530(5) 0.076(2) Uani 1 1 d . . . . .
O23 O 0.2410(5) 0.3120(5) 0.1845(3) 0.0810(17) Uani 1 1 d . . . . .
O21 O -0.1039(6) 1.1125(6) 0.0695(5) 0.099(2) Uani 1 1 d . . . . .
C57 C 0.2169(8) 0.0242(7) 0.3234(5) 0.072(2) Uani 1 1 d . . . . .
H57A H 0.2199 0.0829 0.3505 0.108 Uiso 1 1 calc GR . . . .
H57B H 0.2933 -0.0182 0.3163 0.108 Uiso 1 1 calc GR . . . .
H57C H 0.1510 -0.0191 0.3501 0.108 Uiso 1 1 calc GR . . . .
N6 N 0.1111(9) 0.4418(7) 0.2343(4) 0.101(3) Uani 1 1 d . . . . .
C50 C 0.0775(9) 0.3895(8) 0.3038(4) 0.080(2) Uani 1 1 d . . . . .
H50A H 0.0980 0.4305 0.3378 0.120 Uiso 1 1 calc GR . . . .
H50B H 0.1206 0.3203 0.3046 0.120 Uiso 1 1 calc GR . . . .
H50C H -0.0094 0.3813 0.3175 0.120 Uiso 1 1 calc GR . . . .
O22 O 0.0026(7) 0.1159(11) 0.2925(5) 0.171(5) Uani 1 1 d . . . . .
O25 O 0.7939(12) 0.4894(10) 0.2423(7) 0.180(5) Uani 1 1 d . U . . .
H25A H 0.7277 0.4865 0.2774 0.216 Uiso 1 1 d R . . . .
H25B H 0.8467 0.4434 0.2540 0.216 Uiso 1 1 d R . . . .
N7 N 0.0031(13) 0.9780(9) 0.1165(9) 0.170(7) Uani 1 1 d . . . . .
N4 N 1.0126(9) 0.3343(10) -0.0361(6) 0.052(2) Uani 0.6 1 d . . P A 1
O24 O 0.9226(11) 0.3165(10) 0.2065(7) 0.176(4) Uani 1 1 d . U . . .
H24A H 0.8557 0.3066 0.1987 0.211 Uiso 1 1 d R . . . .
H24B H 0.9449 0.2616 0.2299 0.211 Uiso 1 1 d R . . . .
C51 C 0.0614(9) 0.5520(8) 0.2232(5) 0.085(3) Uani 1 1 d . . . . .
H51A H -0.0264 0.5531 0.2328 0.128 Uiso 1 1 calc GR . . . .
H51B H 0.0952 0.5805 0.1735 0.128 Uiso 1 1 calc GR . . . .
H51C H 0.0827 0.5946 0.2559 0.128 Uiso 1 1 calc GR . . . .
C49 C 0.1867(8) 0.3982(8) 0.1811(5) 0.078(2) Uani 1 1 d . . . . .
H49 H 0.2010 0.4373 0.1352 0.093 Uiso 1 1 calc R . . . .
C54 C 0.1206(15) 1.0082(13) 0.0686(9) 0.149(6) Uani 1 1 d . U . . .
H54A H 0.1303 0.9838 0.0215 0.223 Uiso 1 1 d R . . . .
H54B H 0.1857 0.9761 0.0893 0.223 Uiso 1 1 d R . . . .
H54C H 0.1234 1.0846 0.0634 0.223 Uiso 1 1 d R . . . .
C55 C 0.0896(11) 0.1042(12) 0.2466(8) 0.126(5) Uani 1 1 d . . . . .
H55 H 0.0830 0.1252 0.1992 0.151 Uiso 1 1 calc R . . . .
C56 C 0.3013(11) 0.0732(9) 0.1881(7) 0.126(5) Uani 1 1 d . . . . .
H56A H 0.3092 0.1467 0.1687 0.190 Uiso 1 1 d R . . . .
H56B H 0.2884 0.0325 0.1516 0.190 Uiso 1 1 d R . . . .
H56C H 0.3749 0.0455 0.2016 0.190 Uiso 1 1 d R . . . .
N5 N 1.026(4) 0.319(3) 0.022(2) 0.120(18) Uani 0.4 1 d . . P B 2
C52 C -0.1035(13) 1.0486(11) 0.1182(8) 0.117(4) Uani 1 1 d . U . . .
H52 H -0.1719 1.0431 0.1581 0.140 Uiso 1 1 calc R . . . .
C43 C 0.8930(9) 0.3352(10) -0.0182(5) 0.052(3) Uani 0.6 1 d . . P A 1
H43 H 0.8564 0.3109 -0.0511 0.063 Uiso 0.6 1 calc R . P A 1
C44 C 1.0853(12) 0.2930(18) -0.1011(9) 0.099(6) Uani 0.6 1 d . . P A 1
H44A H 1.1321 0.2294 -0.0885 0.148 Uiso 0.6 1 calc GR . P A 1
H44B H 1.1402 0.3455 -0.1288 0.148 Uiso 0.6 1 calc GR . P A 1
H44C H 1.0329 0.2761 -0.1298 0.148 Uiso 0.6 1 calc GR . P A 1
C53 C -0.028(3) 0.915(3) 0.1857(17) 0.293(15) Uani 1 1 d . U . . .
H53A H 0.0116 0.9394 0.2187 0.440 Uiso 1 1 d R . . . .
H53B H 0.0004 0.8421 0.1774 0.440 Uiso 1 1 d R . . . .
H53C H -0.1156 0.9181 0.2067 0.440 Uiso 1 1 d R . . . .
C46 C 0.9061(12) 0.3303(12) 0.0618(9) 0.048(4) Uani 0.4 1 d . . P B 2
H46 H 0.8883 0.3086 0.1118 0.057 Uiso 0.4 1 calc R . P B 2
C47 C 1.0647(18) 0.3830(16) -0.0444(12) 0.061(5) Uani 0.4 1 d . . P B 2
H47A H 0.9945 0.4162 -0.0597 0.091 Uiso 0.4 1 calc GR . P B 2
H47B H 1.1127 0.3394 -0.0811 0.091 Uiso 0.4 1 calc GR . P B 2
H47C H 1.1138 0.4373 -0.0379 0.091 Uiso 0.4 1 calc GR . P B 2
C48 C 1.116(4) 0.286(3) 0.061(2) 0.128(11) Uani 0.4 1 d . U P B 2
H48A H 1.1178 0.3392 0.0928 0.192 Uiso 0.4 1 calc GR . P B 2
H48B H 1.1946 0.2768 0.0275 0.192 Uiso 0.4 1 calc GR . P B 2
H48C H 1.0946 0.2194 0.0903 0.192 Uiso 0.4 1 calc GR . P B 2
C45 C 1.059(3) 0.350(2) 0.0205(14) 0.089(8) Uani 0.6 1 d . . P A 1
H45A H 0.9930 0.3692 0.0612 0.133 Uiso 0.6 1 calc GR . P A 1
H45B H 1.1147 0.4058 0.0056 0.133 Uiso 0.6 1 calc GR . P A 1
H45C H 1.1017 0.2848 0.0349 0.133 Uiso 0.6 1 calc GR . P A 1

loop_
_atom_site_aniso_label
_atom_site_aniso_U_11
_atom_site_aniso_U_22
_atom_site_aniso_U_33
_atom_site_aniso_U_23
_atom_site_aniso_U_13
_atom_site_aniso_U_12
Dy1 0.02555(14) 0.02087(14) 0.01372(13) 0.00252(9) -0.00741(9) 0.00529(9)
O4 0.0299(17) 0.0220(16) 0.0281(16) 0.0065(13) -0.0137(13) 0.0013(13)
O7 0.0329(17) 0.0243(15) 0.0130(13) 0.0021(11) -0.0082(12) 0.0049(13)
O2 0.0327(17) 0.0290(17) 0.0196(15) 0.0040(13) -0.0126(13) 0.0059(14)
O3 0.0312(17) 0.0267(16) 0.0180(14) 0.0058(12) -0.0070(13) 0.0049(13)
O8 0.0288(16) 0.0226(15) 0.0182(14) -0.0003(12) -0.0086(12) 0.0074(12)
O20 0.0338(17) 0.0245(16) 0.0176(14) 0.0026(12) -0.0111(13) 0.0044(13)
O19 0.0260(16) 0.0313(17) 0.0169(14) -0.0020(12) -0.0047(12) 0.0021(13)
O15 0.047(2) 0.0222(16) 0.0203(15) 0.0009(12) -0.0099(14) 0.0046(14)
O14 0.046(2) 0.0244(16) 0.0202(15) 0.0010(12) -0.0154(14) 0.0008(14)
O18 0.0372(18) 0.0266(17) 0.0238(16) 0.0041(13) -0.0151(14) 0.0013(14)
O1 0.0253(16) 0.040(2) 0.0251(16) 0.0083(14) -0.0120(13) 0.0040(14)
O6 0.053(2) 0.0251(17) 0.0175(15) -0.0010(13) -0.0133(15) 0.0148(15)
O12 0.039(2) 0.038(2) 0.0290(18) 0.0061(15) -0.0170(15) 0.0077(16)
O5 0.0390(19) 0.0253(17) 0.0396(19) 0.0048(14) -0.0259(16) -0.0024(15)
O17 0.0351(18) 0.0237(16) 0.0304(17) -0.0004(13) -0.0128(14) 0.0100(14)
O10 0.0280(18) 0.048(2) 0.0243(17) 0.0130(15) -0.0062(14) 0.0018(15)
O9 0.031(2) 0.073(3) 0.0253(18) 0.0154(18) -0.0073(15) 0.0143(19)
O16 0.0256(17) 0.0330(18) 0.0306(17) 0.0029(14) -0.0060(14) 0.0062(14)
N1 0.0264(19) 0.0236(19) 0.0205(17) 0.0046(14) -0.0130(15) 0.0024(15)
N2 0.029(2) 0.031(2) 0.0136(16) 0.0032(15) -0.0076(15) 0.0065(16)
O13 0.084(3) 0.0193(16) 0.0258(17) 0.0038(13) -0.0287(19) 0.0033(18)
N3 0.038(2) 0.027(2) 0.0185(18) 0.0019(15) -0.0137(16) 0.0049(17)
O11 0.045(2) 0.070(3) 0.0207(17) 0.0166(18) -0.0015(16) 0.012(2)
C4 0.032(2) 0.024(2) 0.018(2) 0.0076(17) -0.0128(18) -0.0035(18)
C1 0.029(2) 0.020(2) 0.018(2) 0.0005(16) -0.0101(17) 0.0027(17)
C32 0.029(2) 0.027(2) 0.018(2) -0.0020(17) -0.0092(17) 0.0059(18)
C2 0.027(2) 0.026(2) 0.024(2) 0.0003(18) -0.0144(18) 0.0008(18)
C7 0.033(2) 0.021(2) 0.017(2) 0.0018(16) -0.0106(18) 0.0029(18)
C14 0.026(2) 0.024(2) 0.024(2) 0.0039(17) -0.0125(18) 0.0003(18)
C3 0.025(2) 0.030(2) 0.022(2) 0.0045(18) -0.0098(18) -0.0035(18)
C31 0.026(2) 0.032(2) 0.019(2) 0.0005(18) -0.0074(17) 0.0023(19)
C8 0.027(2) 0.024(2) 0.019(2) 0.0027(16) -0.0100(17) -0.0005(18)
C42 0.027(2) 0.023(2) 0.020(2) 0.0018(17) -0.0057(17) 0.0035(18)
C34 0.032(2) 0.024(2) 0.018(2) -0.0013(17) -0.0089(18) 0.0037(18)
C33 0.027(2) 0.031(2) 0.017(2) 0.0003(17) -0.0079(17) 0.0033(19)
C6 0.028(2) 0.022(2) 0.018(2) 0.0038(16) -0.0087(17) -0.0002(17)
C5 0.027(2) 0.021(2) 0.021(2) 0.0024(16) -0.0140(17) 0.0018(17)
C41 0.033(2) 0.020(2) 0.019(2) 0.0017(16) -0.0094(18) 0.0042(18)
C13 0.025(2) 0.024(2) 0.026(2) 0.0049(17) -0.0122(18) 0.0009(18)
C35 0.030(2) 0.026(2) 0.017(2) -0.0028(17) -0.0100(18) 0.0064(18)
C23 0.028(2) 0.035(3) 0.0123(19) 0.0026(17) -0.0055(17) 0.0060(19)
C21 0.025(2) 0.026(2) 0.0167(19) 0.0021(17) -0.0086(17) 0.0010(18)
C30 0.031(2) 0.027(2) 0.023(2) -0.0005(18) -0.0137(19) 0.0065(19)
C40 0.030(2) 0.023(2) 0.019(2) 0.0028(17) -0.0098(17) -0.0009(18)
C26 0.035(3) 0.031(2) 0.016(2) 0.0010(18) -0.0085(18) 0.005(2)
C9 0.029(2) 0.023(2) 0.026(2) 0.0051(18) -0.0143(19) 0.0011(19)
C25 0.031(3) 0.041(3) 0.020(2) 0.002(2) -0.0042(19) 0.005(2)
C20 0.024(2) 0.025(2) 0.019(2) 0.0023(17) -0.0081(17) 0.0067(17)
C19 0.027(2) 0.033(2) 0.0148(19) 0.0026(18) -0.0086(17) 0.0065(19)
C28 0.039(3) 0.028(2) 0.019(2) -0.0010(18) -0.0142(19) 0.001(2)
C22 0.030(2) 0.044(3) 0.018(2) 0.003(2) -0.0083(19) 0.009(2)
C15 0.026(2) 0.027(2) 0.0151(19) -0.0007(17) -0.0070(16) 0.0065(18)
C29 0.033(2) 0.024(2) 0.020(2) -0.0023(17) -0.0129(18) 0.0043(18)
C36 0.041(3) 0.025(2) 0.021(2) 0.0041(18) -0.014(2) 0.001(2)
C24 0.030(3) 0.043(3) 0.021(2) 0.004(2) -0.0089(19) 0.008(2)
C27 0.043(3) 0.037(3) 0.019(2) 0.0003(19) -0.011(2) 0.007(2)
C16 0.033(2) 0.026(2) 0.019(2) 0.0025(17) -0.0088(18) 0.0067(19)
C12 0.041(3) 0.019(2) 0.045(3) 0.006(2) -0.026(2) 0.000(2)
C18 0.037(3) 0.037(3) 0.017(2) -0.0047(19) -0.0077(19) 0.007(2)
C17 0.042(3) 0.028(2) 0.022(2) -0.0042(19) -0.009(2) 0.013(2)
C10 0.030(2) 0.023(2) 0.026(2) 0.0035(17) -0.0178(19) 0.0001(18)
C11 0.039(3) 0.024(2) 0.042(3) 0.002(2) -0.024(2) -0.003(2)
C37 0.076(4) 0.028(3) 0.023(2) -0.003(2) -0.020(3) 0.001(3)
C39 0.055(3) 0.024(2) 0.023(2) 0.0039(18) -0.018(2) 0.001(2)
C38 0.088(5) 0.022(2) 0.030(3) -0.002(2) -0.026(3) 0.004(3)
N8 0.053(4) 0.056(4) 0.109(6) -0.001(4) -0.009(4) 0.008(3)
O23 0.069(4) 0.073(4) 0.086(4) -0.015(3) 0.008(3) -0.003(3)
O21 0.078(4) 0.086(4) 0.133(6) 0.004(4) -0.044(4) 0.032(3)
C57 0.068(5) 0.072(5) 0.079(6) -0.031(4) -0.014(4) -0.006(4)
N6 0.119(7) 0.098(6) 0.064(5) -0.009(4) 0.000(5) 0.030(5)
C50 0.079(6) 0.090(6) 0.058(5) -0.012(4) 0.006(4) 0.005(5)
O22 0.072(5) 0.351(17) 0.102(6) -0.120(9) -0.021(4) 0.048(7)
O25 0.181(5) 0.180(5) 0.180(5) -0.018(2) -0.049(2) -0.012(2)
N7 0.162(11) 0.119(8) 0.255(16) 0.106(10) -0.145(12) -0.039(8)
N4 0.031(5) 0.069(7) 0.048(6) -0.006(5) 0.000(4) 0.005(5)
O24 0.175(5) 0.177(5) 0.176(5) -0.016(2) -0.046(2) -0.011(2)
C51 0.075(6) 0.095(7) 0.082(6) -0.010(5) -0.014(5) -0.001(5)
C49 0.078(6) 0.087(6) 0.061(5) -0.014(4) -0.009(4) 0.017(5)
C54 0.147(6) 0.150(6) 0.148(6) -0.014(2) -0.038(2) -0.006(2)
C55 0.088(8) 0.177(13) 0.127(10) -0.087(10) -0.046(7) 0.072(8)
C56 0.101(8) 0.085(7) 0.141(11) 0.016(7) 0.045(8) 0.001(6)
N5 0.092(19) 0.12(3) 0.13(3) 0.10(2) -0.029(18) -0.039(17)
C52 0.116(4) 0.118(4) 0.117(4) -0.0108(11) -0.0307(14) -0.0075(11)
C43 0.039(5) 0.087(8) 0.030(5) -0.003(5) -0.012(4) 0.003(5)
C44 0.035(7) 0.179(19) 0.074(10) -0.027(11) 0.000(6) 0.004(9)
C53 0.293(15) 0.293(15) 0.294(15) -0.028(3) -0.076(4) -0.019(2)
C46 0.029(7) 0.050(9) 0.053(9) 0.034(7) -0.008(6) -0.006(6)
C47 0.037(9) 0.054(11) 0.076(14) 0.016(10) 0.003(9) -0.006(8)
C48 0.127(11) 0.128(11) 0.128(11) -0.011(2) -0.033(3) -0.008(2)
C45 0.12(2) 0.075(15) 0.080(17) -0.018(14) -0.048(15) 0.032(14)

loop_
_atom_type_symbol
_atom_type_description
_atom_type_scat_dispersion_real
_atom_type_scat_dispersion_imag
_atom_type_scat_source
C C 0.0181 0.0091 'International Tables Vol C Tables 4.2.6.8 and 6.1.1.4'
H H 0.0000 0.0000 'International Tables Vol C Tables 4.2.6.8 and 6.1.1.4'
Dy Dy -9.8046 9.8477 'International Tables Vol C Tables 4.2.6.8 and 6.1.1.4'
N N 0.0311 0.0180 'International Tables Vol C Tables 4.2.6.8 and 6.1.1.4'
O O 0.0492 0.0322 'International Tables Vol C Tables 4.2.6.8 and 6.1.1.4'

loop_
_geom_angle_atom_site_label_1
_geom_angle_atom_site_label_2
_geom_angle_atom_site_label_3
_geom_angle
_geom_angle_site_symmetry_1
_geom_angle_site_symmetry_3
_geom_angle_publ_flag
O7 Dy1 O2 141.08(11) 2_665 . ?
O7 Dy1 O3 140.91(10) 2_665 . ?
O7 Dy1 O20 68.74(10) 2_665 . ?
O7 Dy1 O18 139.55(11) 2_665 . ?
O7 Dy1 C7 149.29(11) 2_665 . ?
O2 Dy1 O3 51.94(10) . . ?
O2 Dy1 C7 26.39(12) . . ?
O3 Dy1 C7 25.56(12) . . ?
O8 Dy1 O7 93.04(10) . 2_665 ?
O8 Dy1 O2 77.64(10) . . ?
O8 Dy1 O3 123.93(10) . . ?
O8 Dy1 O20 72.97(11) . . ?
O8 Dy1 O19 72.05(11) . . ?
O8 Dy1 O18 76.13(11) . . ?
O8 Dy1 O17 142.15(11) . . ?
O8 Dy1 C7 101.64(12) . . ?
O20 Dy1 O2 139.31(11) . . ?
O20 Dy1 O3 129.66(10) . . ?
O20 Dy1 C7 141.38(11) . . ?
O19 Dy1 O7 71.37(10) . 2_665 ?
O19 Dy1 O2 69.81(10) . . ?
O19 Dy1 O3 105.78(10) . . ?
O19 Dy1 O20 124.31(10) . . ?
O19 Dy1 O18 136.68(11) . . ?
O19 Dy1 C7 87.59(12) . . ?
O18 Dy1 O2 75.30(11) . . ?
O18 Dy1 O3 69.40(11) . . ?
O18 Dy1 O20 70.82(10) . . ?
O18 Dy1 C7 70.79(12) . . ?
O17 Dy1 O7 70.65(11) . 2_665 ?
O17 Dy1 O2 93.72(11) . . ?
O17 Dy1 O3 71.87(11) . . ?
O17 Dy1 O20 126.62(11) . . ?
O17 Dy1 O19 70.40(12) . . ?
O17 Dy1 O18 137.75(11) . . ?
O17 Dy1 C7 81.47(12) . . ?
O16 Dy1 O7 84.37(11) . 2_665 ?
O16 Dy1 O2 125.15(11) . . ?
O16 Dy1 O3 73.42(11) . . ?
O16 Dy1 O8 142.99(11) . . ?
O16 Dy1 O20 71.74(11) . . ?
O16 Dy1 O19 139.52(12) . . ?
O16 Dy1 O18 82.14(12) . . ?
O16 Dy1 O17 71.18(12) . . ?
O16 Dy1 C7 98.93(12) . . ?
C21 O7 Dy1 140.4(3) . 2_665 ?
C7 O2 Dy1 94.7(3) . . ?
C7 O3 Dy1 92.9(3) . . ?
C21 O8 Dy1 149.2(3) . . ?
C43 O16 Dy1 131.8(5) . . ?
C46 O16 Dy1 134.3(7) . . ?
C8 N1 C5 117.7(4) . . ?
C9 N1 C8 124.9(4) . . ?
C9 N1 C5 117.5(4) . . ?
C33 N2 C19 117.4(4) . . ?
C33 N2 C22 125.4(4) . . ?
C22 N2 C19 117.3(4) . . ?
C28 N3 C36 117.4(4) . . ?
C27 N3 C28 126.0(4) . . ?
C27 N3 C36 116.7(4) . . ?
C3 C4 C5 120.2(4) . . ?
C2 C1 C7 121.2(4) . . ?
C2 C1 C6 119.7(4) . . ?
C6 C1 C7 119.2(4) . . ?
C31 C32 C34 120.4(4) . . ?
C31 C32 C33 120.1(4) . . ?
C34 C32 C33 119.5(4) . . ?
O1 C2 C1 122.8(4) . . ?
O1 C2 C3 117.2(4) . . ?
C3 C2 C1 120.0(4) . . ?
O2 C7 Dy1 58.9(2) . . ?
O2 C7 C1 117.9(4) . . ?
O3 C7 Dy1 61.5(2) . . ?
O3 C7 O2 120.4(4) . . ?
O3 C7 C1 121.7(4) . . ?
C1 C7 Dy1 175.4(3) . . ?
C13 C14 C14 119.2(5) . 2_756 ?
C13 C14 C10 121.6(4) . 2_756 ?
C10 C14 C14 119.2(5) 2_756 2_756 ?
C4 C3 C2 119.8(4) . . ?
C32 C31 C30 119.4(4) . . ?
O4 C8 N1 121.0(4) . . ?
O4 C8 C13 122.4(4) . 2_756 ?
N1 C8 C13 116.6(4) . 2_756 ?
O15 C42 O14 123.6(4) . . ?
O15 C42 C40 117.9(4) . . ?
O14 C42 C40 118.5(4) . . ?
C35 C34 C32 119.4(4) . . ?
C23 C34 C32 121.4(4) . . ?
C23 C34 C35 119.1(4) . . ?
O10 C33 N2 121.4(4) . . ?
O10 C33 C32 121.9(4) . . ?
N2 C33 C32 116.8(4) . . ?
C5 C6 C1 119.6(4) . . ?
C4 C5 N1 119.1(4) . . ?
C6 C5 N1 120.2(4) . . ?
C6 C5 C4 120.7(4) . . ?
C36 C41 C40 120.5(4) . . ?
C14 C13 C8 119.9(4) . 2_756 ?
C12 C13 C14 120.6(4) . . ?
C12 C13 C8 119.5(4) . 2_756 ?
C26 C35 C34 119.5(4) . . ?
C29 C35 C34 119.1(4) . . ?
C29 C35 C26 121.4(4) . . ?
C34 C23 C22 120.1(4) . . ?
C24 C23 C34 120.2(4) . . ?
C24 C23 C22 119.7(4) . . ?
O7 C21 C15 117.4(4) . . ?
O8 C21 O7 123.5(4) . . ?
O8 C21 C15 119.1(4) . . ?
C29 C30 C31 121.1(4) . . ?
C41 C40 C42 120.2(4) . . ?
C39 C40 C42 120.8(4) . . ?
C39 C40 C41 119.0(4) . . ?
C35 C26 C27 119.4(4) . . ?
C25 C26 C35 120.6(4) . . ?
C25 C26 C27 119.9(4) . . ?
O5 C9 N1 120.5(4) . . ?
O5 C9 C10 122.6(4) . . ?
N1 C9 C10 116.9(4) . . ?
C26 C25 C24 119.9(5) . . ?
C19 C20 C15 120.5(4) . . ?
C20 C19 N2 119.4(4) . . ?
C20 C19 C18 120.7(4) . . ?
C18 C19 N2 119.8(4) . . ?
O12 C28 N3 121.7(4) . . ?
O12 C28 C29 122.2(5) . . ?
N3 C28 C29 116.1(4) . . ?
O9 C22 N2 120.9(4) . . ?
O9 C22 C23 122.4(4) . . ?
N2 C22 C23 116.7(4) . . ?
C20 C15 C21 119.3(4) . . ?
C20 C15 C16 119.0(4) . . ?
C16 C15 C21 121.7(4) . . ?
C35 C29 C28 119.9(4) . . ?
C30 C29 C35 120.4(4) . . ?
C30 C29 C28 119.6(4) . . ?
C41 C36 N3 118.2(4) . . ?
C41 C36 C37 120.6(4) . . ?
C37 C36 N3 121.2(4) . . ?
C23 C24 C25 120.6(5) . . ?
N3 C27 C26 116.6(4) . . ?
O11 C27 N3 122.0(4) . . ?
O11 C27 C26 121.5(5) . . ?
O6 C16 C15 123.5(4) . . ?
O6 C16 C17 117.5(4) . . ?
C17 C16 C15 119.0(4) . . ?
C13 C12 C11 120.3(4) . . ?
C17 C18 C19 119.4(4) . . ?
C18 C17 C16 121.3(4) . . ?
C14 C10 C9 119.8(4) 2_756 . ?
C11 C10 C14 120.4(4) . 2_756 ?
C11 C10 C9 119.8(4) . . ?
C10 C11 C12 120.3(4) . . ?
C38 C37 C36 119.7(5) . . ?
O13 C39 C40 121.4(4) . . ?
O13 C39 C38 118.5(4) . . ?
C40 C39 C38 120.0(4) . . ?
C37 C38 C39 120.1(5) . . ?
C57 N8 C56 119.7(8) . . ?
C55 N8 C57 121.5(9) . . ?
C55 N8 C56 118.5(11) . . ?
C50 N6 C51 117.7(8) . . ?
C49 N6 C50 122.1(9) . . ?
C49 N6 C51 120.2(9) . . ?
C52 N7 C54 119.5(11) . . ?
C52 N7 C53 103.2(19) . . ?
C53 N7 C54 131.9(17) . . ?
C43 N4 C44 121.9(11) . . ?
C43 N4 C45 113.1(15) . . ?
C45 N4 C44 122.9(15) . . ?
O23 C49 N6 126.5(9) . . ?
O22 C55 N8 127.4(14) . . ?
C46 N5 C47 120(3) . . ?
C46 N5 C48 117(3) . . ?
C47 N5 C48 117(3) . . ?
O21 C52 N7 119.2(14) . . ?
O16 C43 N4 125.4(10) . . ?
O16 C46 N5 124(2) . . ?

loop_
_geom_bond_atom_site_label_1
_geom_bond_atom_site_label_2
_geom_bond_distance
_geom_bond_site_symmetry_2
_geom_bond_publ_flag
Dy1 O7 2.410(3) 2_665 ?
Dy1 O2 2.475(3) . ?
Dy1 O3 2.536(3) . ?
Dy1 O8 2.358(3) . ?
Dy1 O20 2.430(3) . ?
Dy1 O19 2.408(3) . ?
Dy1 O18 2.417(3) . ?
Dy1 O17 2.405(3) . ?
Dy1 O16 2.353(3) . ?
Dy1 C7 2.881(4) . ?
O4 C8 1.203(5) . ?
O7 Dy1 2.410(3) 2_665 ?
O7 C21 1.270(5) . ?
O2 C7 1.285(6) . ?
O3 C7 1.245(6) . ?
O8 C21 1.265(5) . ?
O15 C42 1.252(6) . ?
O14 C42 1.265(5) . ?
O1 C2 1.356(5) . ?
O6 C16 1.344(5) . ?
O12 C28 1.205(6) . ?
O5 C9 1.217(6) . ?
O10 C33 1.208(6) . ?
O9 C22 1.214(6) . ?
O16 C43 1.227(11) . ?
O16 C46 1.178(14) . ?
N1 C8 1.410(6) . ?
N1 C5 1.453(5) . ?
N1 C9 1.404(6) . ?
N2 C33 1.401(6) . ?
N2 C19 1.457(5) . ?
N2 C22 1.402(6) . ?
O13 C39 1.358(6) . ?
N3 C28 1.394(7) . ?
N3 C36 1.453(6) . ?
N3 C27 1.391(7) . ?
O11 C27 1.215(7) . ?
C4 C3 1.385(6) . ?
C4 C5 1.386(7) . ?
C1 C2 1.396(7) . ?
C1 C7 1.496(6) . ?
C1 C6 1.402(6) . ?
C32 C31 1.374(7) . ?
C32 C34 1.418(7) . ?
C32 C33 1.486(6) . ?
C2 C3 1.393(6) . ?
C14 C14 1.416(9) 2_756 ?
C14 C13 1.406(6) . ?
C14 C10 1.412(7) 2_756 ?
C31 C30 1.413(6) . ?
C8 C13 1.492(6) 2_756 ?
C42 C40 1.489(6) . ?
C34 C35 1.417(6) . ?
C34 C23 1.405(7) . ?
C6 C5 1.382(6) . ?
C41 C40 1.397(6) . ?
C41 C36 1.373(7) . ?
C13 C8 1.492(6) 2_756 ?
C13 C12 1.369(7) . ?
C35 C26 1.412(7) . ?
C35 C29 1.404(7) . ?
C23 C22 1.480(6) . ?
C23 C24 1.387(7) . ?
C21 C15 1.481(6) . ?
C30 C29 1.368(7) . ?
C40 C39 1.388(7) . ?
C26 C25 1.371(7) . ?
C26 C27 1.494(6) . ?
C9 C10 1.488(6) . ?
C25 C24 1.408(7) . ?
C20 C19 1.374(6) . ?
C20 C15 1.400(6) . ?
C19 C18 1.391(7) . ?
C28 C29 1.488(6) . ?
C15 C16 1.408(6) . ?
C36 C37 1.384(7) . ?
C16 C17 1.398(6) . ?
C12 C11 1.407(7) . ?
C18 C17 1.374(7) . ?
C10 C14 1.412(7) 2_756 ?
C10 C11 1.371(7) . ?
C37 C38 1.378(7) . ?
C39 C38 1.399(7) . ?
N8 C57 1.476(12) . ?
N8 C55 1.321(12) . ?
N8 C56 1.498(12) . ?
O23 C49 1.227(11) . ?
O21 C52 1.177(15) . ?
N6 C50 1.407(12) . ?
N6 C51 1.494(13) . ?
N6 C49 1.311(11) . ?
O22 C55 1.164(14) . ?
N7 C54 1.48(2) . ?
N7 C52 1.456(18) . ?
N7 C53 1.46(3) . ?
N4 C43 1.332(14) . ?
N4 C44 1.449(18) . ?
N4 C45 1.39(3) . ?
N5 C46 1.40(4) . ?
N5 C47 1.43(4) . ?
N5 C48 1.46(5) . ?
